data_1556719
loop_
_publ_author_name
'Ho, Hon Eong'
'Pagano, Angela'
'Rossi-Ashton, James A.'
'Donald, James R.'
'Epton, Ryan G.'
'Churchill, Jonathan C.'
'James, Michael J.'
'O'Brien, Peter'
'Taylor, Richard J. K.'
'Unsworth, William P.'

_publ_section_title
;
 Visible-light-induced intramolecular charge transfer in the radical
 spirocyclisation of indole-tethered ynones
;
_journal_issue 5
_journal_name_full 'Chemical Science'
_journal_page_first 1353
_journal_page_last 1360
_journal_paper_doi 10.1039/C9SC05311E
_journal_volume 11
_journal_year 2020
_chemical_formula_moiety 'C21 H19 N O S'
_chemical_formula_sum 'C21 H19 N O S'
_chemical_formula_weight 333.43
_space_group_crystal_system triclinic
_space_group_IT_number 2
_space_group_name_Hall '-P 1'
_space_group_name_H-M_alt 'P -1'
_atom_sites_solution_hydrogens mixed
_atom_sites_solution_primary dual
_audit_creation_date 2019-01-24
_audit_creation_method
;
Olex2 1.2
(compiled 2018.05.29 svn.r3508 for OlexSys, GUI svn.r5506)
;
_audit_update_record
;
2019-08-06 deposited with the CCDC.	2019-12-20 downloaded from the CCDC.
;
_cell_angle_alpha 98.564(7)
_cell_angle_beta 100.026(7)
_cell_angle_gamma 104.633(10)
_cell_formula_units_Z 2
_cell_length_a 7.2702(8)
_cell_length_b 8.7819(9)
_cell_length_c 13.6782(8)
_cell_measurement_reflns_used 1768
_cell_measurement_temperature 110.05(10)
_cell_measurement_theta_max 69.3250
_cell_measurement_theta_min 5.6720
_cell_volume 814.84(14)
_computing_cell_refinement 'CrysAlisPro 1.171.39.46 (Rigaku OD, 2018)'
_computing_data_collection 'CrysAlisPro 1.171.39.46 (Rigaku OD, 2018)'
_computing_data_reduction 'CrysAlisPro 1.171.39.46 (Rigaku OD, 2018)'
_computing_molecular_graphics 'Olex2 (Dolomanov et al., 2009)'
_computing_publication_material 'Olex2 (Dolomanov et al., 2009)'
_computing_structure_refinement 'ShelXL (Sheldrick, 2015)'
_computing_structure_solution 'ShelXT (Sheldrick, 2015)'
_diffrn_ambient_environment N~2~
_diffrn_ambient_temperature 110.05(10)
_diffrn_detector 'CCD plate'
_diffrn_detector_area_resol_mean 16.1450
_diffrn_detector_type Eos
_diffrn_measured_fraction_theta_full 0.997
_diffrn_measured_fraction_theta_max 0.997
_diffrn_measurement_details
;
List of Runs (angles in degrees, time in seconds):

  # Type    Start    End  Width  t~exp~   \w     \q     \k     \f   Frames
#--------------------------------------------------------------------------
  1  \w    -59.00 -16.00   1.00    4.50    --    0.00 -37.00 150.00   43
  2  \w     -9.00  25.00   1.00    4.50    --    0.00 -37.00 150.00   34
  3  \w    -14.00  29.00   1.00    4.50    --    0.00  57.00 -30.00   43
  4  \w     37.00  84.00   1.00   18.00    --   54.00  57.00 -60.00   47
  5  \w     25.00  66.00   1.00   18.00    --   54.00-125.00  60.00   41
  6  \w     69.00 107.00   1.00   18.00    --   54.00-125.00  60.00   38
  7  \w     29.00  69.00   1.00   18.00    --   54.00-125.00-120.00   40
  8  \w     40.00  91.00   1.00   18.00    --   54.00  57.00 -30.00   51
  9  \w     35.00  83.00   1.00   18.00    --   54.00  65.00-110.00   48
 10  \w     31.00 122.00   1.00   18.00    --   54.00  37.00-180.00   91
 11  \w    -18.00  79.00   1.00   18.00    --   54.00 -37.00   0.00   97
 12  \w     36.00 110.00   1.00   18.00    --  108.00-111.00-180.00   74
 13  \w     90.00 149.00   1.00   18.00    --  108.00  63.00  90.00   59
 14  \w     57.00 107.00   1.00   18.00    --  108.00-111.00  90.00   50
 15  \w     38.00 142.00   1.00   18.00    --  108.00 -91.00-150.00  104
 16  \w     38.00 132.00   1.00   18.00    --  108.00 -37.00 -60.00   94
 17  \w    114.00 159.00   1.00   18.00    --  108.00  63.00   0.00   45
 18  \w     65.00 126.00   1.00   18.00    --  108.00 -50.00-180.00   61
 19  \w     86.00 158.00   1.00   18.00    --  108.00  50.00 -30.00   72
 20  \w    108.00 135.00   1.00   18.00    --  108.00 111.00 -90.00   27
 21  \w     42.00  77.00   1.00   18.00    --  108.00 -37.00 120.00   35
 22  \w     87.00 122.00   1.00   18.00    --  108.00 -37.00 120.00   35
 23  \w     73.00 108.00   1.00   18.00    --  108.00-111.00   0.00   35
 24  \w     39.00 138.00   1.00   18.00    --  108.00 -77.00   0.00   99
 25  \w    108.00 178.00   1.00   18.00    --  108.00  37.00  60.00   70
;
_diffrn_measurement_device 'four-circle diffractometer'
_diffrn_measurement_device_type 'SuperNova, Dual, Cu at home/near, Eos'
_diffrn_measurement_method '\w scans'
_diffrn_orient_matrix_type 'CrysAlisPro convention (1999,Acta A55,543-557)'
_diffrn_orient_matrix_UB_11 -0.1804714000
_diffrn_orient_matrix_UB_12 -0.0516730000
_diffrn_orient_matrix_UB_13 -0.0884194000
_diffrn_orient_matrix_UB_21 0.0180494000
_diffrn_orient_matrix_UB_22 0.1777158000
_diffrn_orient_matrix_UB_23 -0.0031478000
_diffrn_orient_matrix_UB_31 0.1324261000
_diffrn_orient_matrix_UB_32 -0.0048301000
_diffrn_orient_matrix_UB_33 -0.0762432000
_diffrn_radiation_monochromator mirror
_diffrn_radiation_probe x-ray
_diffrn_radiation_type CuK\a
_diffrn_radiation_wavelength 1.54184
_diffrn_reflns_av_R_equivalents 0.0232
_diffrn_reflns_av_unetI/netI 0.0340
_diffrn_reflns_Laue_measured_fraction_full 0.997
_diffrn_reflns_Laue_measured_fraction_max 0.997
_diffrn_reflns_limit_h_max 8
_diffrn_reflns_limit_h_min -6
_diffrn_reflns_limit_k_max 9
_diffrn_reflns_limit_k_min -10
_diffrn_reflns_limit_l_max 14
_diffrn_reflns_limit_l_min -16
_diffrn_reflns_number 4947
_diffrn_reflns_point_group_measured_fraction_full 0.997
_diffrn_reflns_point_group_measured_fraction_max 0.997
_diffrn_reflns_theta_full 67.080
_diffrn_reflns_theta_max 67.080
_diffrn_reflns_theta_min 5.316
_diffrn_source 'micro-focus sealed X-ray tube'
_diffrn_source_type 'SuperNova (Cu) X-ray Source'
_exptl_absorpt_coefficient_mu 1.803
_exptl_absorpt_correction_T_max 1.000
_exptl_absorpt_correction_T_min 0.562
_exptl_absorpt_correction_type gaussian
_exptl_absorpt_process_details
;
CrysAlisPro 1.171.39.46 (Rigaku Oxford Diffraction, 2018)
Numerical absorption correction based on gaussian integration over
			a multifaceted crystal model
Empirical absorption correction using spherical harmonics,
 implemented in SCALE3 ABSPACK scaling algorithm.
;
_exptl_crystal_colour 'clear colourless'
_exptl_crystal_colour_lustre clear
_exptl_crystal_colour_primary colourless
_exptl_crystal_density_diffrn 1.359
_exptl_crystal_description plate
_exptl_crystal_F_000 352
_exptl_crystal_recrystallization_method 'evaporation of dichloromethane/hexane'
_exptl_crystal_size_max 0.237
_exptl_crystal_size_mid 0.121
_exptl_crystal_size_min 0.012
_refine_diff_density_max 0.269
_refine_diff_density_min -0.394
_refine_diff_density_rms 0.045
_refine_ls_extinction_method none
_refine_ls_goodness_of_fit_ref 1.032
_refine_ls_hydrogen_treatment mixed
_refine_ls_matrix_type full
_refine_ls_number_parameters 235
_refine_ls_number_reflns 2912
_refine_ls_number_restraints 2
_refine_ls_restrained_S_all 1.058
_refine_ls_R_factor_all 0.0559
_refine_ls_R_factor_gt 0.0436
_refine_ls_shift/su_max 0.000
_refine_ls_shift/su_mean 0.000
_refine_ls_structure_factor_coef Fsqd
_refine_ls_weighting_details 'w=1/[\s^2^(Fo^2^)+(0.0475P)^2^+0.4485P] where P=(Fo^2^+2Fc^2^)/3'
_refine_ls_weighting_scheme calc
_refine_ls_wR_factor_gt 0.1046
_refine_ls_wR_factor_ref 0.1158
_reflns_Friedel_coverage 0.000
_reflns_number_gt 2386
_reflns_number_total 2912
_reflns_threshold_expression 'I > 2\s(I)'
_cod_data_source_file c9sc05311e2.cif
_cod_data_source_block rjkt1902
_cod_depositor_comments
;Adding full bibliography for 1556719--1556723.cif.

 Adding full bibliography for 1556719--1556723.cif.
;
_cod_database_code 1556719
_shelx_shelxl_version_number 2014/7
_chemical_oxdiff_formula 'C21  H19 N1 O1 S1'
_chemical_oxdiff_usercomment 'Hon Eong Ho heh-APG-84'
_shelx_space_group_comment
;
The symmetry employed for this shelxl refinement is uniquely defined
by the following loop, which should always be used as a source of
symmetry information in preference to the above space-group names.
They are only intended as comments.
;
_shelx_estimated_absorpt_t_max 0.979
_shelx_estimated_absorpt_t_min 0.675
_reflns_odcompleteness_completeness 99.73
_reflns_odcompleteness_iscentric 1
_reflns_odcompleteness_theta 66.97
_olex2_refinement_description
;
1. Fixed Uiso
 At 1.2 times of:
  All C(H) groups, All C(H,H) groups
2. Restrained distances
 S1-C16 \\sim S1A-C16
 with sigma of 0.01
 S1-C5 \\sim S1A-C5
 with sigma of 0.01
3. Uiso/Uaniso restraints and constraints
Uanis(C8) = Uanis(C8A)
Uanis(C7) = Uanis(C7A)
Uanis(C6A) = Uanis(C6)
Uanis(S1) = Uanis(S1A)
4. Others
 Sof(C6A)=Sof(H6A)=Sof(C7A)=Sof(H7AA)=Sof(H7AB)=Sof(C8A)=Sof(H8AA)=Sof(H8AB)=1-
 FVAR(1)
 Sof(C6)=Sof(H6)=Sof(C7)=Sof(H7A)=Sof(H7B)=Sof(C8)=Sof(H8A)=Sof(H8B)=FVAR(1)
 Sof(S1A)=1-FVAR(2)
 Sof(S1)=FVAR(2)
5.a Ternary CH refined with riding coordinates:
 C6(H6), C6A(H6A)
5.b Secondary CH2 refined with riding coordinates:
 C2(H2A,H2B), C7(H7A,H7B), C7A(H7AA,H7AB), C8(H8A,H8B), C8A(H8AA,H8AB), C9(H9A,
 H9B)
5.c Aromatic/amide H refined with riding coordinates:
 C11(H11), C12(H12), C13(H13), C14(H14), C17(H17), C18(H18), C19(H19),
 C20(H20), C21(H21)
;
_olex2_date_sample_data_collection 2019-01-21
_olex2_date_sample_submission 2019-01-21
_olex2_exptl_crystal_mounting_method 'oil on 200 micrometre micromount'
_olex2_submission_original_sample_id heh-APG-84
_olex2_submission_special_instructions 'No special instructions were received'
_oxdiff_exptl_absorpt_empirical_details
;
Empirical correction (ABSPACK) includes:
- Absorption correction using spherical harmonics
- Frame scaling
;
_oxdiff_exptl_absorpt_empirical_full_max 1.976
_oxdiff_exptl_absorpt_empirical_full_min 0.798

loop_
_space_group_symop_operation_xyz
'x, y, z'
'-x, -y, -z'

loop_
_atom_site_label
_atom_site_type_symbol
_atom_site_fract_x
_atom_site_fract_y
_atom_site_fract_z
_atom_site_U_iso_or_equiv
_atom_site_adp_type
_atom_site_occupancy
_atom_site_site_symmetry_order
_atom_site_calc_flag
_atom_site_refinement_flags_posn
_atom_site_refinement_flags_occupancy
_atom_site_disorder_assembly
_atom_site_disorder_group
C1 C 0.1883(3) 0.4146(2) 0.88603(15) 0.0305(4) Uani 1 1 d . . . .
C2 C 0.0880(3) 0.5449(3) 0.88577(16) 0.0335(5) Uani 1 1 d . . . .
H2A H 0.0644 0.5782 0.9538 0.040 Uiso 1 1 calc R . . .
H2B H -0.0389 0.5062 0.8362 0.040 Uiso 1 1 calc R . . .
C3 C 0.2242(3) 0.6863(2) 0.85615(15) 0.0343(5) Uani 1 1 d . . . .
C4 C 0.4086(3) 0.6320(3) 0.85225(14) 0.0356(5) Uani 1 1 d . . . .
C5 C 0.3815(3) 0.4799(3) 0.86621(15) 0.0321(5) Uani 1 1 d D . . .
C6 C 0.6019(5) 0.7091(4) 0.8336(2) 0.0318(6) Uani 0.672(2) 1 d . P A 1
H6 H 0.7052 0.6566 0.8551 0.038 Uiso 0.672(2) 1 calc R P A 1
C6A C 0.5504(10) 0.7810(9) 0.8322(5) 0.0318(6) Uani 0.328(2) 1 d . P A 2
H6A H 0.4992 0.8734 0.8194 0.038 Uiso 0.328(2) 1 calc R P A 2
C7 C 0.6767(5) 0.8877(4) 0.8380(2) 0.0360(6) Uani 0.672(2) 1 d . P A 1
H7A H 0.5917 0.9551 0.8550 0.043 Uiso 0.672(2) 1 calc R P A 1
H7B H 0.8179 0.9399 0.8649 0.043 Uiso 0.672(2) 1 calc R P A 1
C7A C 0.7606(10) 0.8184(8) 0.8878(5) 0.0360(6) Uani 0.328(2) 1 d . P A 2
H7AA H 0.8377 0.9328 0.9096 0.043 Uiso 0.328(2) 1 calc R P A 2
H7AB H 0.7927 0.7483 0.9346 0.043 Uiso 0.328(2) 1 calc R P A 2
C8 C 0.6160(5) 0.7777(4) 0.7377(2) 0.0363(7) Uani 0.672(2) 1 d . P A 1
H8A H 0.7194 0.7611 0.7025 0.044 Uiso 0.672(2) 1 calc R P A 1
H8B H 0.4930 0.7762 0.6926 0.044 Uiso 0.672(2) 1 calc R P A 1
C8A C 0.7036(10) 0.7484(9) 0.7773(5) 0.0363(7) Uani 0.328(2) 1 d . P A 2
H8AA H 0.7006 0.6350 0.7556 0.044 Uiso 0.328(2) 1 calc R P A 2
H8AB H 0.7456 0.8194 0.7306 0.044 Uiso 0.328(2) 1 calc R P A 2
C9 C 0.2600(4) 0.8498(3) 0.92911(17) 0.0496(6) Uani 1 1 d . . . .
H9A H 0.1537 0.8459 0.9660 0.060 Uiso 1 1 calc R . . .
H9B H 0.3854 0.8770 0.9791 0.060 Uiso 1 1 calc R . . .
C10 C 0.1688(3) 0.8878(3) 0.76563(17) 0.0386(5) Uani 1 1 d . . . .
C11 C 0.1081(4) 0.9512(3) 0.68282(18) 0.0428(5) Uani 1 1 d . . . .
H11 H 0.1295 1.0638 0.6886 0.051 Uiso 1 1 calc R . . .
C12 C 0.0157(4) 0.8461(3) 0.59175(17) 0.0435(6) Uani 1 1 d . . . .
H12 H -0.0279 0.8877 0.5346 0.052 Uiso 1 1 calc R . . .
C13 C -0.0150(3) 0.6819(3) 0.58140(16) 0.0407(5) Uani 1 1 d . . . .
H13 H -0.0802 0.6123 0.5180 0.049 Uiso 1 1 calc R . . .
C14 C 0.0495(3) 0.6193(3) 0.66367(15) 0.0353(5) Uani 1 1 d . . . .
H14 H 0.0307 0.5069 0.6572 0.042 Uiso 1 1 calc R . . .
C15 C 0.1416(3) 0.7230(2) 0.75519(15) 0.0338(5) Uani 1 1 d . . . .
C16 C 0.5588(3) 0.3094(2) 0.74034(16) 0.0330(5) Uani 1 1 d D . . .
C17 C 0.4607(3) 0.3559(3) 0.65959(16) 0.0350(5) Uani 1 1 d . . . .
H17 H 0.3774 0.4215 0.6704 0.042 Uiso 1 1 calc R . . .
C18 C 0.4842(3) 0.3066(3) 0.56245(18) 0.0448(6) Uani 1 1 d . . . .
H18 H 0.4176 0.3394 0.5069 0.054 Uiso 1 1 calc R . . .
C19 C 0.6040(4) 0.2100(3) 0.5462(2) 0.0546(7) Uani 1 1 d . . . .
H19 H 0.6192 0.1759 0.4796 0.065 Uiso 1 1 calc R . . .
C20 C 0.7014(4) 0.1634(3) 0.6270(2) 0.0562(7) Uani 1 1 d . . . .
H20 H 0.7839 0.0972 0.6159 0.067 Uiso 1 1 calc R . . .
C21 C 0.6800(3) 0.2119(3) 0.7233(2) 0.0467(6) Uani 1 1 d . . . .
H21 H 0.7476 0.1793 0.7786 0.056 Uiso 1 1 calc R . . .
N1 N 0.2639(3) 0.9671(2) 0.86373(15) 0.0489(5) Uani 1 1 d . . . .
H1 H 0.241(4) 1.057(4) 0.883(2) 0.061(8) Uiso 1 1 d . . . .
O1 O 0.1201(2) 0.28091(18) 0.90109(13) 0.0453(4) Uani 1 1 d . . . .
S1 S 0.5401(3) 0.3531(4) 0.86884(9) 0.0353(5) Uani 0.749(8) 1 d D P . .
S1A S 0.5748(7) 0.4084(8) 0.8689(3) 0.0353(5) Uani 0.251(8) 1 d D P . .

loop_
_atom_site_aniso_label
_atom_site_aniso_U_11
_atom_site_aniso_U_22
_atom_site_aniso_U_33
_atom_site_aniso_U_23
_atom_site_aniso_U_13
_atom_site_aniso_U_12
C1 0.0329(11) 0.0326(11) 0.0241(10) 0.0054(8) -0.0004(8) 0.0109(9)
C2 0.0390(11) 0.0431(12) 0.0281(10) 0.0135(9) 0.0136(9) 0.0211(10)
C3 0.0503(13) 0.0322(11) 0.0218(10) 0.0048(8) 0.0093(9) 0.0136(10)
C4 0.0354(11) 0.0472(13) 0.0162(9) 0.0001(9) 0.0033(8) 0.0028(10)
C5 0.0297(10) 0.0446(12) 0.0204(9) 0.0007(8) 0.0013(8) 0.0142(9)
C6 0.0342(16) 0.0324(18) 0.0294(13) 0.0063(13) 0.0050(12) 0.0122(12)
C6A 0.0342(16) 0.0324(18) 0.0294(13) 0.0063(13) 0.0050(12) 0.0122(12)
C7 0.0386(16) 0.0332(16) 0.0365(16) 0.0085(12) 0.0098(12) 0.0092(13)
C7A 0.0386(16) 0.0332(16) 0.0365(16) 0.0085(12) 0.0098(12) 0.0092(13)
C8 0.0407(19) 0.0441(17) 0.0258(17) 0.0094(13) 0.0102(13) 0.0117(14)
C8A 0.0407(19) 0.0441(17) 0.0258(17) 0.0094(13) 0.0102(13) 0.0117(14)
C9 0.0815(19) 0.0383(13) 0.0283(12) 0.0020(10) 0.0064(12) 0.0222(13)
C10 0.0475(13) 0.0345(11) 0.0331(11) 0.0076(9) 0.0077(10) 0.0109(10)
C11 0.0482(13) 0.0373(12) 0.0477(14) 0.0200(11) 0.0119(11) 0.0130(11)
C12 0.0498(13) 0.0584(15) 0.0330(12) 0.0241(11) 0.0145(10) 0.0226(12)
C13 0.0493(13) 0.0540(14) 0.0238(11) 0.0067(10) 0.0116(9) 0.0216(11)
C14 0.0451(12) 0.0373(11) 0.0272(10) 0.0053(9) 0.0124(9) 0.0162(10)
C15 0.0463(12) 0.0329(11) 0.0256(10) 0.0087(9) 0.0117(9) 0.0131(9)
C16 0.0240(10) 0.0368(11) 0.0343(11) -0.0016(9) 0.0031(8) 0.0088(9)
C17 0.0297(10) 0.0392(12) 0.0343(11) 0.0005(9) 0.0055(9) 0.0119(9)
C18 0.0377(12) 0.0588(15) 0.0340(12) -0.0030(11) 0.0054(10) 0.0156(11)
C19 0.0400(13) 0.0685(17) 0.0444(14) -0.0186(13) 0.0064(11) 0.0156(12)
C20 0.0378(13) 0.0558(16) 0.0687(18) -0.0172(13) 0.0060(12) 0.0235(12)
C21 0.0329(12) 0.0487(14) 0.0548(15) -0.0017(11) -0.0012(10) 0.0193(11)
N1 0.0713(15) 0.0293(10) 0.0400(11) 0.0006(9) -0.0031(10) 0.0175(10)
O1 0.0436(9) 0.0355(9) 0.0521(10) 0.0142(7) -0.0029(7) 0.0090(7)
S1 0.0320(6) 0.0454(13) 0.0309(3) 0.0086(5) 0.0009(3) 0.0187(8)
S1A 0.0320(6) 0.0454(13) 0.0309(3) 0.0086(5) 0.0009(3) 0.0187(8)

loop_
_atom_type_symbol
_atom_type_description
_atom_type_scat_dispersion_real
_atom_type_scat_dispersion_imag
_atom_type_scat_source
C C 0.0181 0.0091 'International Tables Vol C Tables 4.2.6.8 and 6.1.1.4'
H H 0.0000 0.0000 'International Tables Vol C Tables 4.2.6.8 and 6.1.1.4'
N N 0.0311 0.0180 'International Tables Vol C Tables 4.2.6.8 and 6.1.1.4'
O O 0.0492 0.0322 'International Tables Vol C Tables 4.2.6.8 and 6.1.1.4'
S S 0.3331 0.5567 'International Tables Vol C Tables 4.2.6.8 and 6.1.1.4'

loop_
_exptl_crystal_face_index_h
_exptl_crystal_face_index_k
_exptl_crystal_face_index_l
_exptl_crystal_face_perp_dist
0 1 0 0.0031
0 -1 0 0.0091
-1 1 -5 0.1062
1 0 -5 0.0684
3 0 -5 0.0605
4 -1 -5 0.0553
5 -1 0 0.0821
0 0 1 0.0905
-4 1 -3 0.1219
-3 0 5 0.0605

loop_
_geom_angle_atom_site_label_1
_geom_angle_atom_site_label_2
_geom_angle_atom_site_label_3
_geom_angle
C5 C1 C2 107.29(17)
O1 C1 C2 125.6(2)
O1 C1 C5 127.15(19)
C1 C2 H2A 110.4
C1 C2 H2B 110.4
C1 C2 C3 106.64(17)
H2A C2 H2B 108.6
C3 C2 H2A 110.4
C3 C2 H2B 110.4
C2 C3 C4 103.21(16)
C2 C3 C9 113.28(18)
C4 C3 C9 114.5(2)
C15 C3 C2 113.81(18)
C15 C3 C4 111.20(16)
C15 C3 C9 101.25(17)
C3 C4 C6A 102.6(3)
C5 C4 C3 111.16(18)
C5 C4 C6 115.1(2)
C5 C4 C6A 146.2(3)
C6 C4 C3 133.7(2)
C1 C5 S1 117.09(19)
C1 C5 S1A 132.3(3)
C4 C5 C1 111.34(18)
C4 C5 S1 131.5(2)
C4 C5 S1A 116.0(3)
S1A C5 S1 15.68(16)
C4 C6 H6 114.6
C4 C6 C7 123.1(3)
C4 C6 C8 120.0(3)
C7 C6 H6 114.6
C7 C6 C8 58.1(2)
C8 C6 H6 114.6
C4 C6A H6A 117.8
C7A C6A C4 115.6(5)
C7A C6A H6A 117.8
C8A C6A C4 115.7(6)
C8A C6A H6A 117.8
C8A C6A C7A 59.0(5)
C6 C7 H7A 117.6
C6 C7 H7B 117.6
H7A C7 H7B 114.7
C8 C7 C6 61.6(2)
C8 C7 H7A 117.6
C8 C7 H7B 117.6
C6A C7A H7AA 117.7
C6A C7A H7AB 117.7
H7AA C7A H7AB 114.9
C8A C7A C6A 60.3(5)
C8A C7A H7AA 117.7
C8A C7A H7AB 117.7
C6 C8 H8A 117.7
C6 C8 H8B 117.7
C7 C8 C6 60.3(2)
C7 C8 H8A 117.7
C7 C8 H8B 117.7
H8A C8 H8B 114.9
C6A C8A H8AA 117.7
C6A C8A H8AB 117.7
C7A C8A C6A 60.7(4)
C7A C8A H8AA 117.7
C7A C8A H8AB 117.7
H8AA C8A H8AB 114.8
C3 C9 H9A 110.7
C3 C9 H9B 110.7
H9A C9 H9B 108.8
N1 C9 C3 105.04(18)
N1 C9 H9A 110.7
N1 C9 H9B 110.7
C11 C10 C15 120.2(2)
N1 C10 C11 129.0(2)
N1 C10 C15 110.70(19)
C10 C11 H11 120.9
C12 C11 C10 118.2(2)
C12 C11 H11 120.9
C11 C12 H12 119.1
C11 C12 C13 121.9(2)
C13 C12 H12 119.1
C12 C13 H13 120.1
C12 C13 C14 119.8(2)
C14 C13 H13 120.1
C13 C14 H14 120.6
C15 C14 C13 118.9(2)
C15 C14 H14 120.6
C10 C15 C3 109.49(18)
C14 C15 C3 129.48(19)
C14 C15 C10 121.03(19)
C17 C16 C21 119.5(2)
C17 C16 S1 126.44(17)
C17 C16 S1A 120.0(2)
C21 C16 S1 113.96(18)
C21 C16 S1A 119.1(2)
S1 C16 S1A 15.57(14)
C16 C17 H17 120.1
C16 C17 C18 119.8(2)
C18 C17 H17 120.1
C17 C18 H18 119.9
C19 C18 C17 120.3(2)
C19 C18 H18 119.9
C18 C19 H19 120.1
C20 C19 C18 119.8(2)
C20 C19 H19 120.1
C19 C20 H20 119.8
C21 C20 C19 120.4(2)
C21 C20 H20 119.8
C16 C21 H21 119.9
C20 C21 C16 120.2(2)
C20 C21 H21 119.9
C9 N1 H1 121.1(19)
C10 N1 C9 109.04(19)
C10 N1 H1 115(2)
C16 S1 C5 103.28(12)
C5 S1A C16 106.8(2)

loop_
_geom_bond_atom_site_label_1
_geom_bond_atom_site_label_2
_geom_bond_distance
C1 C2 1.505(3)
C1 C5 1.465(3)
C1 O1 1.217(2)
C2 H2A 0.9900
C2 H2B 0.9900
C2 C3 1.535(3)
C3 C4 1.539(3)
C3 C9 1.555(3)
C3 C15 1.521(3)
C4 C5 1.347(3)
C4 C6 1.481(4)
C4 C6A 1.541(7)
C5 S1 1.794(3)
C5 S1A 1.674(4)
C6 H6 1.0000
C6 C7 1.513(4)
C6 C8 1.531(4)
C6A H6A 1.0000
C6A C7A 1.513(9)
C6A C8A 1.508(10)
C7 H7A 0.9900
C7 H7B 0.9900
C7 C8 1.479(4)
C7A H7AA 0.9900
C7A H7AB 0.9900
C7A C8A 1.487(9)
C8 H8A 0.9900
C8 H8B 0.9900
C8A H8AA 0.9900
C8A H8AB 0.9900
C9 H9A 0.9900
C9 H9B 0.9900
C9 N1 1.460(3)
C10 C11 1.388(3)
C10 C15 1.392(3)
C10 N1 1.385(3)
C11 H11 0.9500
C11 C12 1.381(3)
C12 H12 0.9500
C12 C13 1.384(3)
C13 H13 0.9500
C13 C14 1.386(3)
C14 H14 0.9500
C14 C15 1.380(3)
C16 C17 1.379(3)
C16 C21 1.399(3)
C16 S1 1.779(2)
C16 S1A 1.813(5)
C17 H17 0.9500
C17 C18 1.388(3)
C18 H18 0.9500
C18 C19 1.383(3)
C19 H19 0.9500
C19 C20 1.377(4)
C20 H20 0.9500
C20 C21 1.370(4)
C21 H21 0.9500
N1 H1 0.86(3)

loop_
_geom_hbond_atom_site_label_D
_geom_hbond_atom_site_label_H
_geom_hbond_atom_site_label_A
_geom_hbond_distance_DH
_geom_hbond_distance_HA
_geom_hbond_distance_DA
_geom_hbond_angle_DHA
_geom_hbond_site_symmetry_A
N1 H1 O1 0.86(3) 2.34(3) 3.190(3) 167(3) 1_565

loop_
_geom_torsion_atom_site_label_1
_geom_torsion_atom_site_label_2
_geom_torsion_atom_site_label_3
_geom_torsion_atom_site_label_4
_geom_torsion
C1 C2 C3 C4 -5.9(2)
C1 C2 C3 C9 -130.3(2)
C1 C2 C3 C15 114.75(19)
C1 C5 S1 C16 112.4(2)
C1 C5 S1A C16 95.0(4)
C2 C1 C5 C4 -1.1(2)
C2 C1 C5 S1 176.78(14)
C2 C1 C5 S1A 172.2(3)
C2 C3 C4 C5 5.5(2)
C2 C3 C4 C6 -176.7(2)
C2 C3 C4 C6A -175.0(3)
C2 C3 C9 N1 -141.6(2)
C2 C3 C15 C10 133.74(19)
C2 C3 C15 C14 -45.5(3)
C3 C4 C5 C1 -2.9(2)
C3 C4 C5 S1 179.62(16)
C3 C4 C5 S1A -177.3(2)
C3 C4 C6 C7 15.5(4)
C3 C4 C6 C8 -53.9(4)
C3 C4 C6A C7A 141.2(5)
C3 C4 C6A C8A -152.6(5)
C3 C9 N1 C10 21.2(3)
C4 C3 C9 N1 100.4(2)
C4 C3 C15 C10 -110.2(2)
C4 C3 C15 C14 70.5(3)
C4 C5 S1 C16 -70.2(3)
C4 C5 S1A C16 -92.0(4)
C4 C6 C7 C8 -107.4(3)
C4 C6 C8 C7 112.5(3)
C4 C6A C7A C8A 105.9(6)
C4 C6A C8A C7A -105.6(6)
C5 C1 C2 C3 4.6(2)
C5 C4 C6 C7 -166.8(2)
C5 C4 C6 C8 123.8(3)
C5 C4 C6A C7A -39.6(8)
C5 C4 C6A C8A 26.5(9)
C6 C4 C5 C1 178.90(19)
C6 C4 C5 S1 1.4(3)
C6 C4 C5 S1A 4.4(3)
C6A C4 C5 C1 178.0(5)
C6A C4 C5 S1 0.5(6)
C6A C4 C5 S1A 3.6(6)
C9 C3 C4 C5 129.10(19)
C9 C3 C4 C6 -53.1(3)
C9 C3 C4 C6A -51.4(3)
C9 C3 C15 C10 11.9(2)
C9 C3 C15 C14 -167.4(2)
C10 C11 C12 C13 -0.7(4)
C11 C10 C15 C3 178.9(2)
C11 C10 C15 C14 -1.8(3)
C11 C10 N1 C9 167.8(3)
C11 C12 C13 C14 -0.7(4)
C12 C13 C14 C15 0.8(3)
C13 C14 C15 C3 179.6(2)
C13 C14 C15 C10 0.4(3)
C15 C3 C4 C5 -116.9(2)
C15 C3 C4 C6 60.9(3)
C15 C3 C4 C6A 62.6(3)
C15 C3 C9 N1 -19.4(3)
C15 C10 C11 C12 1.9(3)
C15 C10 N1 C9 -14.2(3)
C16 C17 C18 C19 0.6(4)
C17 C16 C21 C20 0.2(4)
C17 C16 S1 C5 -3.9(3)
C17 C16 S1A C5 26.0(5)
C17 C18 C19 C20 -0.4(4)
C18 C19 C20 C21 0.1(4)
C19 C20 C21 C16 0.0(4)
C21 C16 C17 C18 -0.5(3)
C21 C16 S1 C5 179.13(19)
C21 C16 S1A C5 -167.7(3)
N1 C10 C11 C12 179.8(2)
N1 C10 C15 C3 0.6(3)
N1 C10 C15 C14 180.0(2)
O1 C1 C2 C3 -176.1(2)
O1 C1 C5 C4 179.6(2)
O1 C1 C5 S1 -2.5(3)
O1 C1 C5 S1A -7.1(4)
S1 C5 S1A C16 79.6(7)
S1 C16 C17 C18 -177.2(2)
S1 C16 C21 C20 177.3(2)
S1 C16 S1A C5 -93.0(7)
S1A C5 S1 C16 -80.3(6)
S1A C16 C17 C18 165.8(3)
S1A C16 C21 C20 -166.2(3)
S1A C16 S1 C5 66.5(6)

loop_
_exptl_oxdiff_crystal_face_indexfrac_h
_exptl_oxdiff_crystal_face_indexfrac_k
_exptl_oxdiff_crystal_face_indexfrac_l
_exptl_oxdiff_crystal_face_x
_exptl_oxdiff_crystal_face_y
_exptl_oxdiff_crystal_face_z
0.0011 0.9989 -0.0016 -0.0517 0.1776 -0.0046
-0.0011 -0.9989 0.0016 0.0517 -0.1776 0.0046
-0.9940 0.9993 -5.0057 0.5704 0.1754 0.2452
1.0036 -0.0024 -5.0042 0.2615 0.0334 0.5145
3.0023 -0.0052 -5.0044 -0.0991 0.0690 0.7792
4.0006 -1.0056 -5.0028 -0.2277 -0.0907 0.9161
4.9957 -1.0060 0.0012 -0.8497 -0.0886 0.6663
-0.0009 0.0002 1.0008 -0.0883 -0.0031 -0.0764
-3.9938 1.0040 -3.0038 0.9345 0.1158 -0.3047
-3.0023 0.0052 5.0044 0.0991 -0.0690 -0.7792
